data_2241478
loop_
_publ_author_name
'Nithya, C.'
'Sithambaresan, M.'
'Kurup, M. R. Prathapachandra'

_publ_section_title
;
 Crystal structures of
 (1<i>E</i>,4<i>E</i>)-1,5-bis(5-bromothiophen-2-yl)-2,4-dimethylpenta-1,4-dien-3-one
 and (<i>E</i>)-4-(5-bromothiophen-2-yl)-1,3-diphenylbut-3-en-2-one
;
_journal_coeditor_code BG2578
_journal_issue 2
_journal_name_full 'Acta Crystallographica Section E'
_journal_page_first 199
_journal_page_last 202
_journal_paper_doi 10.1107/S205698901600058X
_journal_volume 72
_journal_year 2016
_chemical_formula_iupac 'C20 H15 Br O S'
_chemical_formula_moiety 'C20 H15 Br O S'
_chemical_formula_sum 'C20 H15 Br O S'
_chemical_formula_weight 383.29
_chemical_name_systematic
;
(<i>E</i>)-4-(5-Bromothiophen-2-yl)-1,3-diphenylbut-3-en-2-one
;
_space_group_crystal_system triclinic
_space_group_IT_number 2
_space_group_name_Hall '-P 1'
_space_group_name_H-M_alt 'P -1'
_symmetry_space_group_name_Hall '-P 1'
_symmetry_space_group_name_H-M 'P -1'
_atom_sites_solution_hydrogens geom
_atom_sites_solution_primary direct
_atom_sites_solution_secondary difmap
_audit_creation_method SHELXL-2014/7
_cell_angle_alpha 99.510(3)
_cell_angle_beta 97.673(3)
_cell_angle_gamma 101.956(3)
_cell_formula_units_Z 2
_cell_length_a 7.5879(4)
_cell_length_b 8.5361(6)
_cell_length_c 14.0970(8)
_cell_measurement_reflns_used 3038
_cell_measurement_temperature 296(2)
_cell_measurement_theta_max 28.191
_cell_measurement_theta_min 2.488
_cell_volume 867.58(9)
_computing_cell_refinement
;
APEX2 and SAINT (Bruker, 2004)
;
_computing_data_collection
;
APEX2 (Bruker, 2004)
;
_computing_data_reduction
;
SAINT and XPREP (Bruker, 2004)
;
_computing_molecular_graphics
;
ORTEP-3 for Windows (Farrugia, 2012) and DIAMOND (Brandenburg,
2010)
;
_computing_publication_material
;
SHELXL97 (Sheldrick, 2008) and publCIF (Westrip, 2010)
;
_computing_structure_refinement
;
SHELXL2014 (Sheldrick, 2015)
;
_computing_structure_solution
;
SHELXS97 (Sheldrick, 2008)
;
_diffrn_ambient_temperature 296(2)
_diffrn_measured_fraction_theta_full 0.984
_diffrn_measured_fraction_theta_max 0.955
_diffrn_measurement_device_type 'Bruker Kappa APEXII CCD'
_diffrn_measurement_method '\w and \f scan'
_diffrn_radiation_monochromator graphite
_diffrn_radiation_source 'fine-focus sealed tube'
_diffrn_radiation_type MoK\a
_diffrn_radiation_wavelength 0.71073
_diffrn_reflns_av_R_equivalents 0.0249
_diffrn_reflns_limit_h_max 8
_diffrn_reflns_limit_h_min -10
_diffrn_reflns_limit_k_max 11
_diffrn_reflns_limit_k_min -7
_diffrn_reflns_limit_l_max 18
_diffrn_reflns_limit_l_min -18
_diffrn_reflns_number 6863
_diffrn_reflns_theta_full 25.242
_diffrn_reflns_theta_max 28.414
_diffrn_reflns_theta_min 2.489
_exptl_absorpt_coefficient_mu 2.491
_exptl_absorpt_correction_T_max 0.4560
_exptl_absorpt_correction_T_min 0.3065
_exptl_absorpt_correction_type multi-scan
_exptl_absorpt_process_details
;
(SADABS; Bruker, 2004)
;
_exptl_crystal_colour yellow
_exptl_crystal_density_diffrn 1.467
_exptl_crystal_description block
_exptl_crystal_F_000 388
_exptl_crystal_size_max 0.600
_exptl_crystal_size_mid 0.500
_exptl_crystal_size_min 0.350
_refine_diff_density_max 0.556
_refine_diff_density_min -0.856
_refine_ls_extinction_method none
_refine_ls_goodness_of_fit_ref 1.054
_refine_ls_hydrogen_treatment constr
_refine_ls_matrix_type full
_refine_ls_number_parameters 208
_refine_ls_number_reflns 4363
_refine_ls_number_restraints 0
_refine_ls_restrained_S_all 1.054
_refine_ls_R_factor_all 0.0676
_refine_ls_R_factor_gt 0.0428
_refine_ls_shift/su_max 0.001
_refine_ls_shift/su_mean 0.000
_refine_ls_structure_factor_coef Fsqd
_refine_ls_weighting_details 'w=1/[\s^2^(Fo^2^)+(0.0571P)^2^+0.3404P] where P=(Fo^2^+2Fc^2^)/3'
_refine_ls_weighting_scheme calc
_refine_ls_wR_factor_gt 0.1070
_refine_ls_wR_factor_ref 0.1175
_reflns_number_gt 3040
_reflns_number_total 4363
_reflns_threshold_expression 'I > 2\s(I)'
_cod_data_source_file bg2578sup1.cif
_cod_data_source_block II
_cod_database_code 2241478
_shelx_space_group_comment
;
The symmetry employed for this shelxl refinement is uniquely defined
by the following loop, which should always be used as a source of
symmetry information in preference to the above space-group names.
They are only intended as comments.
;
_shelx_estimated_absorpt_t_min 0.316
_shelx_estimated_absorpt_t_max 0.476

loop_
_space_group_symop_operation_xyz
'x, y, z'
'-x, -y, -z'

loop_
_atom_site_type_symbol
_atom_site_label
_atom_site_fract_x
_atom_site_fract_y
_atom_site_fract_z
_atom_site_U_iso_or_equiv
_atom_site_adp_type
_atom_site_calc_flag
_atom_site_occupancy
C C1 0.2982(4) 0.1132(4) 0.6105(2) 0.0364(6) Uani d 1
C C2 0.4114(4) 0.0812(4) 0.6841(2) 0.0415(7) Uani d 1
H H2 0.4737 -0.0019 0.6772 0.050 Uiso calc 1
C C3 0.4219(4) 0.1897(4) 0.7720(2) 0.0382(7) Uani d 1
H H3 0.4943 0.1863 0.8299 0.046 Uiso calc 1
C C4 0.3170(4) 0.3012(3) 0.76546(19) 0.0316(6) Uani d 1
C C5 0.3029(4) 0.4239(4) 0.84553(19) 0.0337(6) Uani d 1
H H5 0.3787 0.4288 0.9040 0.040 Uiso calc 1
C C6 0.1973(4) 0.5323(3) 0.84900(19) 0.0333(6) Uani d 1
C C7 0.2176(4) 0.6463(4) 0.9441(2) 0.0438(7) Uani d 1
C C8 0.1294(6) 0.7885(5) 0.9442(3) 0.0665(12) Uani d 1
H H8A 0.1660 0.8438 0.8927 0.080 Uiso calc 1
H H8B -0.0022 0.7469 0.9287 0.080 Uiso calc 1
C C9 0.1747(4) 0.9109(4) 1.0380(2) 0.0388(7) Uani d 1
C C10 0.0910(5) 0.8834(4) 1.1161(3) 0.0503(8) Uani d 1
H H10 0.0046 0.7861 1.1105 0.060 Uiso calc 1
C C11 0.1308(6) 0.9941(6) 1.2013(3) 0.0640(11) Uani d 1
H H11 0.0704 0.9724 1.2526 0.077 Uiso calc 1
C C12 0.2550(6) 1.1327(6) 1.2122(3) 0.0657(11) Uani d 1
H H12 0.2831 1.2062 1.2717 0.079 Uiso calc 1
C C13 0.3413(5) 1.1690(5) 1.1382(4) 0.0695(12) Uani d 1
H H13 0.4260 1.2680 1.1461 0.083 Uiso calc 1
C C14 0.3023(5) 1.0560(5) 1.0490(3) 0.0585(10) Uani d 1
H H14 0.3624 1.0792 0.9978 0.070 Uiso calc 1
C C15 0.0666(4) 0.5442(3) 0.76278(18) 0.0319(6) Uani d 1
C C16 0.1236(4) 0.6394(4) 0.6970(2) 0.0449(7) Uani d 1
H H16 0.2433 0.7016 0.7084 0.054 Uiso calc 1
C C17 0.0051(5) 0.6430(5) 0.6150(2) 0.0562(9) Uani d 1
H H17 0.0446 0.7085 0.5718 0.067 Uiso calc 1
C C18 -0.1706(5) 0.5505(5) 0.5968(2) 0.0541(9) Uani d 1
H H18 -0.2493 0.5506 0.5402 0.065 Uiso calc 1
C C19 -0.2302(4) 0.4582(4) 0.6615(2) 0.0487(8) Uani d 1
H H19 -0.3504 0.3971 0.6497 0.058 Uiso calc 1
C C20 -0.1119(4) 0.4551(4) 0.7449(2) 0.0392(7) Uani d 1
H H20 -0.1535 0.3925 0.7891 0.047 Uiso calc 1
O O1 0.3037(4) 0.6264(4) 1.01810(17) 0.0792(10) Uani d 1
S S1 0.20165(10) 0.27183(10) 0.64654(5) 0.03775(18) Uani d 1
Br Br1 0.24497(5) 0.00369(5) 0.48059(2) 0.05710(15) Uani d 1

loop_
_atom_site_aniso_label
_atom_site_aniso_U_11
_atom_site_aniso_U_22
_atom_site_aniso_U_33
_atom_site_aniso_U_12
_atom_site_aniso_U_13
_atom_site_aniso_U_23
C1 0.0317(14) 0.0387(17) 0.0340(14) 0.0078(12) 0.0032(11) -0.0036(12)
C2 0.0421(17) 0.0437(18) 0.0401(15) 0.0192(14) 0.0055(13) 0.0022(13)
C3 0.0386(15) 0.0444(18) 0.0317(13) 0.0158(13) -0.0006(11) 0.0060(12)
C4 0.0297(13) 0.0339(15) 0.0284(12) 0.0067(11) -0.0008(10) 0.0043(11)
C5 0.0323(14) 0.0356(16) 0.0283(12) 0.0059(12) -0.0033(10) 0.0020(11)
C6 0.0334(14) 0.0305(15) 0.0306(13) 0.0051(12) -0.0027(11) 0.0006(11)
C7 0.0514(18) 0.0439(18) 0.0333(14) 0.0233(15) -0.0089(13) -0.0029(13)
C8 0.090(3) 0.063(2) 0.0447(18) 0.050(2) -0.0185(18) -0.0109(17)
C9 0.0452(17) 0.0361(17) 0.0362(14) 0.0227(14) -0.0028(12) 0.0013(12)
C10 0.053(2) 0.0428(19) 0.059(2) 0.0140(16) 0.0056(16) 0.0203(16)
C11 0.085(3) 0.077(3) 0.0439(19) 0.045(3) 0.0142(19) 0.0162(19)
C12 0.073(3) 0.065(3) 0.056(2) 0.038(2) -0.007(2) -0.0122(19)
C13 0.0398(19) 0.039(2) 0.113(4) 0.0005(16) -0.009(2) -0.002(2)
C14 0.046(2) 0.070(3) 0.071(2) 0.0238(19) 0.0259(17) 0.022(2)
C15 0.0385(15) 0.0278(14) 0.0277(12) 0.0102(12) -0.0012(11) 0.0034(11)
C16 0.0454(18) 0.0441(19) 0.0448(17) 0.0057(15) 0.0059(13) 0.0154(14)
C17 0.074(3) 0.061(2) 0.0400(17) 0.022(2) 0.0095(16) 0.0229(16)
C18 0.068(2) 0.062(2) 0.0315(15) 0.0255(19) -0.0081(15) 0.0069(15)
C19 0.0401(17) 0.050(2) 0.0470(18) 0.0074(15) -0.0093(14) 0.0025(15)
C20 0.0413(16) 0.0378(17) 0.0378(15) 0.0082(13) -0.0001(12) 0.0124(13)
O1 0.116(2) 0.082(2) 0.0394(13) 0.0695(18) -0.0269(14) -0.0153(12)
S1 0.0383(4) 0.0438(4) 0.0285(3) 0.0154(3) -0.0040(3) 0.0001(3)
Br1 0.0493(2) 0.0780(3) 0.03575(18) 0.01993(18) 0.00201(13) -0.01404(15)

loop_
_atom_type_symbol
_atom_type_description
_atom_type_scat_dispersion_real
_atom_type_scat_dispersion_imag
_atom_type_scat_source
C C 0.0033 0.0016 'International Tables Vol C Tables 4.2.6.8 and 6.1.1.4'
H H 0.0000 0.0000 'International Tables Vol C Tables 4.2.6.8 and 6.1.1.4'
O O 0.0106 0.0060 'International Tables Vol C Tables 4.2.6.8 and 6.1.1.4'
S S 0.1246 0.1234 'International Tables Vol C Tables 4.2.6.8 and 6.1.1.4'
Br Br -0.2901 2.4595 'International Tables Vol C Tables 4.2.6.8 and 6.1.1.4'

loop_
_geom_angle_atom_site_label_1
_geom_angle_atom_site_label_2
_geom_angle_atom_site_label_3
_geom_angle
C2 C1 S1 113.4(2)
C2 C1 Br1 126.5(2)
S1 C1 Br1 120.05(16)
C1 C2 C3 111.1(3)
C1 C2 H2 124.5
C3 C2 H2 124.5
C4 C3 C2 114.5(2)
C4 C3 H3 122.8
C2 C3 H3 122.8
C3 C4 C5 125.0(2)
C3 C4 S1 110.0(2)
C5 C4 S1 124.9(2)
C6 C5 C4 130.1(2)
C6 C5 H5 114.9
C4 C5 H5 114.9
C5 C6 C7 116.9(2)
C5 C6 C15 123.1(2)
C7 C6 C15 120.0(2)
O1 C7 C6 121.4(3)
O1 C7 C8 121.3(3)
C6 C7 C8 117.3(2)
C9 C8 C7 115.1(3)
C9 C8 H8A 108.5
C7 C8 H8A 108.5
C9 C8 H8B 108.5
C7 C8 H8B 108.5
H8A C8 H8B 107.5
C10 C9 C14 117.5(3)
C10 C9 C8 121.5(3)
C14 C9 C8 121.0(3)
C11 C10 C9 121.8(4)
C11 C10 H10 119.1
C9 C10 H10 119.1
C12 C11 C10 120.6(4)
C12 C11 H11 119.7
C10 C11 H11 119.7
C11 C12 C13 120.9(4)
C11 C12 H12 119.5
C13 C12 H12 119.5
C12 C13 C14 119.6(4)
C12 C13 H13 120.2
C14 C13 H13 120.2
C9 C14 C13 119.5(3)
C9 C14 H14 120.2
C13 C14 H14 120.2
C20 C15 C16 118.5(3)
C20 C15 C6 120.5(2)
C16 C15 C6 120.9(3)
C17 C16 C15 120.7(3)
C17 C16 H16 119.7
C15 C16 H16 119.7
C18 C17 C16 120.2(3)
C18 C17 H17 119.9
C16 C17 H17 119.9
C19 C18 C17 120.0(3)
C19 C18 H18 120.0
C17 C18 H18 120.0
C18 C19 C20 120.1(3)
C18 C19 H19 119.9
C20 C19 H19 119.9
C15 C20 C19 120.4(3)
C15 C20 H20 119.8
C19 C20 H20 119.8
C1 S1 C4 90.98(13)

loop_
_geom_bond_atom_site_label_1
_geom_bond_atom_site_label_2
_geom_bond_distance
C1 C2 1.357(4)
C1 S1 1.706(3)
C1 Br1 1.863(3)
C2 C3 1.401(4)
C2 H2 0.9300
C3 C4 1.368(4)
C3 H3 0.9300
C4 C5 1.439(4)
C4 S1 1.737(3)
C5 C6 1.343(4)
C5 H5 0.9300
C6 C7 1.489(4)
C6 C15 1.494(4)
C7 O1 1.211(4)
C7 C8 1.503(4)
C8 C9 1.493(4)
C8 H8A 0.9700
C8 H8B 0.9700
C9 C10 1.372(5)
C9 C14 1.377(5)
C10 C11 1.355(5)
C10 H10 0.9300
C11 C12 1.323(6)
C11 H11 0.9300
C12 C13 1.347(6)
C12 H12 0.9300
C13 C14 1.408(6)
C13 H13 0.9300
C14 H14 0.9300
C15 C20 1.376(4)
C15 C16 1.385(4)
C16 C17 1.376(5)
C16 H16 0.9300
C17 C18 1.369(5)
C17 H17 0.9300
C18 C19 1.363(5)
C18 H18 0.9300
C19 C20 1.389(4)
C19 H19 0.9300
C20 H20 0.9300

loop_
_geom_hbond_atom_site_label_D
_geom_hbond_atom_site_label_H
_geom_hbond_atom_site_label_A
_geom_hbond_site_symmetry_A
_geom_hbond_distance_DH
_geom_hbond_distance_HA
_geom_hbond_distance_DA
_geom_hbond_angle_DHA
C3 H3 O1 2_667 0.93 2.54 3.320(4) 141.2
C19 H19 Cg 1_455 0.93 2.90 3.768(3) 156

loop_
_geom_torsion_atom_site_label_1
_geom_torsion_atom_site_label_2
_geom_torsion_atom_site_label_3
_geom_torsion_atom_site_label_4
_geom_torsion
S1 C1 C2 C3 -0.8(4)
Br1 C1 C2 C3 178.9(2)
C1 C2 C3 C4 0.7(4)
C2 C3 C4 C5 179.2(3)
C2 C3 C4 S1 -0.3(3)
C3 C4 C5 C6 -175.7(3)
S1 C4 C5 C6 3.7(5)
C4 C5 C6 C7 -179.0(3)
C4 C5 C6 C15 -0.1(5)
C5 C6 C7 O1 -10.8(5)
C15 C6 C7 O1 170.2(3)
C5 C6 C7 C8 168.2(3)
C15 C6 C7 C8 -10.7(5)
O1 C7 C8 C9 6.9(6)
C6 C7 C8 C9 -172.1(3)
C7 C8 C9 C10 -78.8(5)
C7 C8 C9 C14 101.3(4)
C14 C9 C10 C11 0.2(5)
C8 C9 C10 C11 -179.7(3)
C9 C10 C11 C12 -0.9(5)
C10 C11 C12 C13 1.7(6)
C11 C12 C13 C14 -1.7(6)
C10 C9 C14 C13 -0.2(5)
C8 C9 C14 C13 179.7(3)
C12 C13 C14 C9 0.9(5)
C5 C6 C15 C20 90.7(4)
C7 C6 C15 C20 -90.4(4)
C5 C6 C15 C16 -86.7(4)
C7 C6 C15 C16 92.2(4)
C20 C15 C16 C17 -0.9(5)
C6 C15 C16 C17 176.5(3)
C15 C16 C17 C18 -0.8(5)
C16 C17 C18 C19 2.0(6)
C17 C18 C19 C20 -1.3(5)
C16 C15 C20 C19 1.5(5)
C6 C15 C20 C19 -175.9(3)
C18 C19 C20 C15 -0.4(5)
C2 C1 S1 C4 0.6(3)
Br1 C1 S1 C4 -179.13(18)
C3 C4 S1 C1 -0.2(2)
C5 C4 S1 C1 -179.7(3)

_cod_database_fobs_code 2241478
